data_4029373
loop_
_publ_author_name
'Li, Junbo'
'Li, Peizhou'
'Wu, Jiansheng'
'Gao, Junkuo'
'Xiong, Wei-Wei'
'Zhang, Guodong'
'Zhao, Yanli'
'Zhang, Qichun'

_publ_section_title
;
 [4 + 2] Cycloaddition Reaction To Approach Diazatwistpentacenes:
 Synthesis, Structures, Physical Properties, and Self-assembly.
;
_journal_issue 10
_journal_name_full 'The Journal of organic chemistry'
_journal_page_first 4438
_journal_page_last 4445
_journal_paper_doi 10.1021/jo500400d
_journal_volume 79
_journal_year 2014
_chemical_formula_moiety 'C48 H28 N4'
_chemical_formula_sum 'C48 H28 N4'
_chemical_formula_weight 660.74
_chemical_name_systematic
; 
 ? 
;
_space_group_IT_number 15
_space_group_name_Hall '-C 2yc'
_symmetry_cell_setting monoclinic
_symmetry_space_group_name_Hall '-C 2yc'
_symmetry_space_group_name_H-M 'C 1 2/c 1'
_atom_sites_solution_hydrogens geom
_atom_sites_solution_primary direct
_atom_sites_solution_secondary difmap
_audit_creation_method SHELXL-97
_cell_angle_alpha 90.00
_cell_angle_beta 99.470(2)
_cell_angle_gamma 90.00
_cell_formula_units_Z 8
_cell_length_a 26.9975(6)
_cell_length_b 14.9487(3)
_cell_length_c 16.8201(4)
_cell_measurement_reflns_used 5129
_cell_measurement_temperature 293(2)
_cell_measurement_theta_max 72.7360
_cell_measurement_theta_min 4.1290
_cell_volume 6695.7(3)
_computing_cell_refinement 'CrysAlisPro, Agilent Technologies,Version 1.1'
_computing_data_collection 'CrysAlisPro, Agilent Technologies,Version 1.1'
_computing_data_reduction 'CrysAlisPro, Agilent Technologies,Version 1.1'
_computing_molecular_graphics 'DIAMOND. Version 3.0. Crystal Impact'
_computing_publication_material 'Windows Word 2003'
_computing_structure_refinement 'SHELXL-97 (Sheldrick, 1997)'
_computing_structure_solution 'SHELXS-97 (Sheldrick, 1990)'
_diffrn_ambient_temperature 293(2)
_diffrn_detector_area_resol_mean 10.6613
_diffrn_measured_fraction_theta_full 0.975
_diffrn_measured_fraction_theta_max 0.975
_diffrn_measurement_device_type 'SuperNova, Dual, Cu at zero, Atlas'
_diffrn_measurement_method '\w scans'
_diffrn_radiation_monochromator graphite
_diffrn_radiation_source 'fine-focus sealed tube'
_diffrn_radiation_type CuK\a
_diffrn_radiation_wavelength 1.54178
_diffrn_reflns_av_R_equivalents 0.0198
_diffrn_reflns_av_sigmaI/netI 0.0243
_diffrn_reflns_limit_h_max 20
_diffrn_reflns_limit_h_min -33
_diffrn_reflns_limit_k_max 18
_diffrn_reflns_limit_k_min -17
_diffrn_reflns_limit_l_max 20
_diffrn_reflns_limit_l_min -18
_diffrn_reflns_number 13252
_diffrn_reflns_theta_full 72.86
_diffrn_reflns_theta_max 72.86
_diffrn_reflns_theta_min 4.14
_exptl_absorpt_coefficient_mu 0.600
_exptl_absorpt_correction_T_max 1.00000
_exptl_absorpt_correction_T_min 0.89174
_exptl_absorpt_correction_type multi-scan
_exptl_absorpt_process_details 'CrysAlisPro, Agilent Technologies'
_exptl_crystal_colour red
_exptl_crystal_density_diffrn 1.311
_exptl_crystal_density_method 'not measured'
_exptl_crystal_description block
_exptl_crystal_F_000 2752
_exptl_crystal_size_max 0.25
_exptl_crystal_size_mid 0.20
_exptl_crystal_size_min 0.18
_refine_diff_density_max 0.304
_refine_diff_density_min -0.167
_refine_diff_density_rms 0.035
_refine_ls_extinction_method none
_refine_ls_goodness_of_fit_ref 1.028
_refine_ls_hydrogen_treatment mixed
_refine_ls_matrix_type full
_refine_ls_number_parameters 581
_refine_ls_number_reflns 6513
_refine_ls_number_restraints 0
_refine_ls_restrained_S_all 1.028
_refine_ls_R_factor_all 0.0546
_refine_ls_R_factor_gt 0.0428
_refine_ls_shift/su_max 0.000
_refine_ls_shift/su_mean 0.000
_refine_ls_structure_factor_coef Fsqd
_refine_ls_weighting_details 'calc w=1/[\s^2^(Fo^2^)+(0.0693P)^2^+1.5648P] where P=(Fo^2^+2Fc^2^)/3'
_refine_ls_weighting_scheme calc
_refine_ls_wR_factor_gt 0.1146
_refine_ls_wR_factor_ref 0.1280
_reflns_number_gt 5222
_reflns_number_total 6513
_reflns_threshold_expression >2sigma(I)
_cod_data_source_file jo500400d_si_002.cif
_cod_data_source_block x
_cod_depositor_comments 'Adding full bibliography for 4029372--4029374.cif.'
_cod_original_sg_symbol_H-M 'C 2/c'
_cod_database_code 4029373

loop_
_symmetry_equiv_pos_as_xyz
'x, y, z'
'-x, y, -z+1/2'
'x+1/2, y+1/2, z'
'-x+1/2, y+1/2, -z+1/2'
'-x, -y, -z'
'x, -y, z-1/2'
'-x+1/2, -y+1/2, -z'
'x+1/2, -y+1/2, z-1/2'

loop_
_atom_site_label
_atom_site_type_symbol
_atom_site_fract_x
_atom_site_fract_y
_atom_site_fract_z
_atom_site_U_iso_or_equiv
_atom_site_adp_type
_atom_site_occupancy
_atom_site_symmetry_multiplicity
_atom_site_calc_flag
C1 C -0.04702(9) 0.74686(13) 0.15627(15) 0.0793(6) Uani 1 1 d
H1 H -0.0417(9) 0.8115(17) 0.1612(14) 0.095(7) Uiso 1 1 d
C2 C 0.15698(9) 0.62939(15) 0.10527(14) 0.0796(6) Uani 1 1 d
H2 H 0.1710(9) 0.6878(17) 0.1019(15) 0.095(7) Uiso 1 1 d
C3 C 0.10751(9) 0.61082(13) 0.07563(12) 0.0690(5) Uani 1 1 d
H3 H 0.0830(8) 0.6594(14) 0.0546(12) 0.072(6) Uiso 1 1 d
C4 C 0.04378(7) -0.07849(13) 0.08594(15) 0.0704(5) Uani 1 1 d
H4 H 0.0404(9) -0.1414(17) 0.0873(15) 0.094(7) Uiso 1 1 d
C5 C 0.18758(8) 0.56099(17) 0.14050(14) 0.0772(6) Uani 1 1 d
H5 H 0.2228(10) 0.5705(17) 0.1613(16) 0.103(8) Uiso 1 1 d
C6 C -0.07001(9) 0.70514(13) 0.21366(14) 0.0719(5) Uani 1 1 d
H6 H -0.0821(8) 0.7390(14) 0.2566(14) 0.085(7) Uiso 1 1 d
C7 C -0.18425(8) 0.08258(15) 0.05841(14) 0.0726(5) Uani 1 1 d
H7 H -0.2147(9) 0.0701(16) 0.0163(15) 0.092(7) Uiso 1 1 d
C8 C -0.20723(8) 0.63813(13) 0.03926(12) 0.0666(5) Uani 1 1 d
H8 H -0.2027(8) 0.6894(15) 0.0053(13) 0.078(6) Uiso 1 1 d
C9 C -0.24316(6) 0.24849(12) 0.25276(11) 0.0591(4) Uani 1 1 d
H9 H -0.2488(7) 0.1936(14) 0.2834(12) 0.067(5) Uiso 1 1 d
C10 C -0.30522(6) 0.53157(13) 0.13936(13) 0.0654(5) Uani 1 1 d
H10 H -0.3314(8) 0.5794(14) 0.1280(12) 0.071(6) Uiso 1 1 d
C11 C -0.25208(7) 0.62384(12) 0.06518(12) 0.0667(5) Uani 1 1 d
H11 H -0.2811(8) 0.6632(15) 0.0528(14) 0.085(7) Uiso 1 1 d
C12 C -0.16128(9) 0.01458(14) 0.10612(16) 0.0797(6) Uani 1 1 d
H12 H -0.1750(9) -0.0507(16) 0.0987(14) 0.091(7) Uiso 1 1 d
C14 C 0.02427(8) -0.02558(13) 0.14060(13) 0.0678(5) Uani 1 1 d
H14 H 0.0055(9) -0.0515(16) 0.1819(15) 0.092(7) Uiso 1 1 d
C15 C -0.11990(8) 0.03254(12) 0.16381(14) 0.0690(5) Uani 1 1 d
H15 H -0.1025(9) -0.0196(15) 0.1937(14) 0.086(7) Uiso 1 1 d
C16 C -0.03084(8) 0.69718(13) 0.09621(13) 0.0680(5) Uani 1 1 d
H16 H -0.0128(8) 0.7269(14) 0.0574(13) 0.077(6) Uiso 1 1 d
C17 C -0.28069(6) 0.31114(14) 0.23834(12) 0.0628(4) Uani 1 1 d
H17 H -0.3134(8) 0.3023(14) 0.2559(12) 0.071(6) Uiso 1 1 d
C18 C -0.16601(6) 0.16953(12) 0.06895(11) 0.0550(4) Uani 1 1 d
H18 H -0.1835(7) 0.2178(12) 0.0342(11) 0.058(5) Uiso 1 1 d
C19 C -0.31191(6) 0.45727(14) 0.18027(13) 0.0672(5) Uani 1 1 d
H19 H -0.3430(8) 0.4444(14) 0.2006(13) 0.075(6) Uiso 1 1 d
C20 C -0.16686(7) 0.58081(11) 0.06271(11) 0.0554(4) Uani 1 1 d
H20 H -0.1345(7) 0.5953(13) 0.0426(12) 0.066(5) Uiso 1 1 d
C21 C 0.06929(7) -0.03773(13) 0.03203(14) 0.0684(5) Uani 1 1 d
H21 H 0.0835(9) -0.0727(16) -0.0094(15) 0.088(7) Uiso 1 1 d
C23 C -0.07833(7) 0.61384(11) 0.20946(11) 0.0551(4) Uani 1 1 d
H23 H -0.0959(7) 0.5829(12) 0.2489(12) 0.064(5) Uiso 1 1 d
C24 C -0.27367(5) 0.38969(12) 0.19621(10) 0.0536(4) Uani 1 1 d
C25 C -0.17113(5) 0.50610(10) 0.11055(9) 0.0445(3) Uani 1 1 d
C26 C -0.25886(6) 0.54808(11) 0.11134(10) 0.0540(4) Uani 1 1 d
C28 C 0.11659(6) 0.46468(11) 0.11445(9) 0.0484(3) Uani 1 1 d
C29 C 0.09462(5) 0.37296(10) 0.11460(9) 0.0453(3) Uani 1 1 d
C30 C -0.03875(6) 0.60589(11) 0.09155(10) 0.0542(4) Uani 1 1 d
H30 H -0.0272(8) 0.5686(14) 0.0478(13) 0.073(6) Uiso 1 1 d
C31 C 0.00942(5) 0.41972(10) 0.14103(9) 0.0460(3) Uani 1 1 d
H31 H 0.0211(7) 0.4826(12) 0.1555(11) 0.058(5) Uiso 1 1 d
C32 C 0.05546(5) 0.10185(10) 0.09337(9) 0.0459(3) Uani 1 1 d
C33 C -0.10176(6) 0.11909(11) 0.17551(11) 0.0526(4) Uani 1 1 d
H33 H -0.0742(7) 0.1319(13) 0.2161(12) 0.063(5) Uiso 1 1 d
C34 C -0.21888(5) 0.48583(10) 0.12980(9) 0.0446(3) Uani 1 1 d
C36 C -0.12488(5) 0.18881(9) 0.12865(9) 0.0435(3) Uani 1 1 d
C37 C 0.04367(5) 0.35446(10) 0.12593(8) 0.0425(3) Uani 1 1 d
C38 C 0.06506(5) 0.19958(10) 0.10230(9) 0.0446(3) Uani 1 1 d
C39 C -0.06382(5) 0.56347(10) 0.14731(9) 0.0459(3) Uani 1 1 d
C40 C -0.02195(5) 0.24149(10) 0.11933(10) 0.0459(3) Uani 1 1 d
H40 H -0.0317(6) 0.1766(12) 0.1124(10) 0.053(5) Uiso 1 1 d
C41 C -0.22734(5) 0.40331(10) 0.16858(9) 0.0444(3) Uani 1 1 d
C42 C -0.19830(6) 0.26025(11) 0.22314(10) 0.0492(3) Uani 1 1 d
H42 H -0.1715(7) 0.2145(12) 0.2360(11) 0.057(5) Uiso 1 1 d
C43 C -0.12896(5) 0.44314(9) 0.13525(8) 0.0418(3) Uani 1 1 d
C44 C -0.10804(5) 0.28380(9) 0.13939(8) 0.0408(3) Uani 1 1 d
C45 C -0.07870(5) 0.46722(9) 0.14021(9) 0.0425(3) Uani 1 1 d
C46 C -0.19012(5) 0.33565(9) 0.17874(8) 0.0417(3) Uani 1 1 d
C49 C -0.05734(5) 0.30689(9) 0.13203(8) 0.0410(3) Uani 1 1 d
C50 C -0.14171(5) 0.35156(9) 0.14970(8) 0.0407(3) Uani 1 1 d
C51 C -0.04156(5) 0.39869(9) 0.14039(8) 0.0418(3) Uani 1 1 d
C52 C 0.02782(5) 0.26385(9) 0.11622(8) 0.0421(3) Uani 1 1 d
C55 C 0.16721(7) 0.47715(14) 0.14469(11) 0.0618(4) Uani 1 1 d
H55 H 0.1868(8) 0.4250(15) 0.1661(14) 0.082(7) Uiso 1 1 d
C56 C 0.07508(6) 0.05411(12) 0.03518(11) 0.0572(4) Uani 1 1 d
H56 H 0.0931(8) 0.0857(14) -0.0045(13) 0.072(6) Uiso 1 1 d
N1 N 0.12581(5) 0.31038(9) 0.09997(9) 0.0535(3) Uani 1 1 d
N2 N 0.11121(5) 0.22197(9) 0.09537(9) 0.0528(3) Uani 1 1 d
N3 N 0.08655(5) 0.52996(9) 0.07986(9) 0.0569(3) Uani 1 1 d
N4 N 0.02955(5) 0.06295(9) 0.14537(9) 0.0565(3) Uani 1 1 d

loop_
_atom_site_aniso_label
_atom_site_aniso_U_11
_atom_site_aniso_U_22
_atom_site_aniso_U_33
_atom_site_aniso_U_23
_atom_site_aniso_U_13
_atom_site_aniso_U_12
C1 0.0991(16) 0.0386(9) 0.0983(15) -0.0027(10) 0.0107(12) -0.0169(9)
C2 0.0950(15) 0.0650(12) 0.0816(13) -0.0003(10) 0.0227(11) -0.0356(12)
C3 0.0855(13) 0.0527(10) 0.0711(11) 0.0062(9) 0.0202(10) -0.0111(9)
C4 0.0609(10) 0.0461(10) 0.1042(15) -0.0124(10) 0.0134(10) -0.0041(8)
C5 0.0654(12) 0.0843(15) 0.0808(13) -0.0009(11) 0.0091(10) -0.0323(11)
C6 0.0891(14) 0.0460(9) 0.0821(13) -0.0167(9) 0.0179(10) -0.0038(9)
C7 0.0633(11) 0.0690(12) 0.0895(13) -0.0293(11) 0.0244(10) -0.0223(10)
C8 0.0743(12) 0.0505(9) 0.0743(11) 0.0116(9) 0.0097(9) 0.0143(8)
C9 0.0558(9) 0.0575(10) 0.0690(10) 0.0021(8) 0.0251(8) -0.0069(7)
C10 0.0441(8) 0.0637(11) 0.0869(12) -0.0104(10) 0.0062(8) 0.0156(8)
C11 0.0636(11) 0.0508(10) 0.0813(12) 0.0001(9) -0.0010(9) 0.0191(8)
C12 0.0855(14) 0.0484(10) 0.1152(17) -0.0202(11) 0.0457(13) -0.0231(10)
C14 0.0714(11) 0.0515(10) 0.0834(12) -0.0009(9) 0.0213(10) -0.0106(8)
C15 0.0780(12) 0.0408(9) 0.0976(14) 0.0051(9) 0.0419(11) -0.0006(8)
C16 0.0787(12) 0.0498(10) 0.0749(11) 0.0093(9) 0.0106(9) -0.0176(9)
C17 0.0436(8) 0.0727(11) 0.0774(11) -0.0044(9) 0.0255(8) -0.0052(8)
C18 0.0482(8) 0.0552(9) 0.0635(9) -0.0127(8) 0.0148(7) -0.0052(7)
C19 0.0391(8) 0.0762(12) 0.0891(13) -0.0124(10) 0.0182(8) 0.0068(8)
C20 0.0591(9) 0.0457(8) 0.0623(9) 0.0059(7) 0.0129(7) 0.0072(7)
C21 0.0523(9) 0.0584(10) 0.0966(14) -0.0242(10) 0.0183(9) 0.0014(8)
C23 0.0631(9) 0.0433(8) 0.0603(9) -0.0042(7) 0.0144(7) -0.0020(7)
C24 0.0381(7) 0.0601(9) 0.0641(9) -0.0099(8) 0.0133(6) 0.0008(7)
C25 0.0468(7) 0.0395(7) 0.0477(7) -0.0033(6) 0.0095(6) 0.0050(6)
C26 0.0469(8) 0.0492(8) 0.0637(9) -0.0101(7) 0.0025(7) 0.0099(7)
C28 0.0469(8) 0.0510(8) 0.0494(8) 0.0002(6) 0.0140(6) -0.0070(6)
C29 0.0384(7) 0.0484(8) 0.0500(7) 0.0033(6) 0.0096(6) -0.0025(6)
C30 0.0563(9) 0.0470(8) 0.0602(9) 0.0041(7) 0.0122(7) -0.0074(7)
C31 0.0425(7) 0.0397(7) 0.0573(8) -0.0038(6) 0.0126(6) -0.0031(6)
C32 0.0349(6) 0.0459(8) 0.0570(8) -0.0016(6) 0.0078(6) 0.0039(6)
C33 0.0512(8) 0.0431(8) 0.0680(10) 0.0025(7) 0.0234(7) 0.0022(6)
C34 0.0423(7) 0.0426(7) 0.0480(7) -0.0082(6) 0.0049(6) 0.0054(6)
C36 0.0396(7) 0.0378(7) 0.0566(8) -0.0062(6) 0.0179(6) -0.0016(5)
C37 0.0377(7) 0.0433(7) 0.0472(7) 0.0006(6) 0.0094(5) -0.0025(6)
C38 0.0368(7) 0.0466(8) 0.0513(7) 0.0015(6) 0.0096(6) 0.0039(6)
C39 0.0472(7) 0.0374(7) 0.0538(8) 0.0005(6) 0.0101(6) -0.0021(6)
C40 0.0397(7) 0.0378(7) 0.0620(8) -0.0051(6) 0.0134(6) -0.0003(6)
C41 0.0375(7) 0.0463(8) 0.0498(7) -0.0092(6) 0.0084(5) 0.0008(6)
C42 0.0469(8) 0.0469(8) 0.0566(8) -0.0003(6) 0.0167(6) -0.0002(6)
C43 0.0431(7) 0.0369(7) 0.0474(7) -0.0011(5) 0.0137(6) 0.0023(6)
C44 0.0386(7) 0.0366(7) 0.0489(7) -0.0021(5) 0.0121(5) -0.0007(5)
C45 0.0449(7) 0.0361(7) 0.0487(7) -0.0012(6) 0.0139(6) 0.0000(6)
C46 0.0373(6) 0.0421(7) 0.0469(7) -0.0052(6) 0.0102(5) -0.0009(5)
C49 0.0379(7) 0.0379(7) 0.0486(7) -0.0030(6) 0.0111(5) -0.0006(5)
C50 0.0372(6) 0.0386(7) 0.0472(7) -0.0015(5) 0.0097(5) 0.0004(5)
C51 0.0410(7) 0.0380(7) 0.0483(7) -0.0014(6) 0.0130(6) -0.0009(5)
C52 0.0390(7) 0.0403(7) 0.0483(7) -0.0016(6) 0.0107(5) 0.0012(6)
C55 0.0528(9) 0.0693(12) 0.0632(10) 0.0022(9) 0.0094(7) -0.0162(8)
C56 0.0443(8) 0.0582(10) 0.0718(10) -0.0091(8) 0.0175(7) 0.0032(7)
N1 0.0391(6) 0.0511(7) 0.0720(8) 0.0044(6) 0.0141(6) -0.0013(5)
N2 0.0393(6) 0.0472(7) 0.0740(8) 0.0045(6) 0.0151(6) 0.0023(5)
N3 0.0597(8) 0.0494(7) 0.0631(8) 0.0054(6) 0.0143(6) -0.0065(6)
N4 0.0579(8) 0.0491(7) 0.0653(8) -0.0028(6) 0.0186(6) -0.0036(6)

loop_
_atom_type_symbol
_atom_type_description
_atom_type_scat_dispersion_real
_atom_type_scat_dispersion_imag
_atom_type_scat_source
C C 0.0181 0.0091 'International Tables Vol C Tables 4.2.6.8 and 6.1.1.4'
H H 0.0000 0.0000 'International Tables Vol C Tables 4.2.6.8 and 6.1.1.4'
N N 0.0311 0.0180 'International Tables Vol C Tables 4.2.6.8 and 6.1.1.4'
O O 0.0492 0.0322 'International Tables Vol C Tables 4.2.6.8 and 6.1.1.4'

loop_
_geom_angle_atom_site_label_1
_geom_angle_atom_site_label_2
_geom_angle_atom_site_label_3
_geom_angle
C6 C1 C16 120.10(17)
C3 C2 C5 118.79(18)
N3 C3 C2 123.8(2)
C21 C4 C14 118.33(17)
C55 C5 C2 118.64(19)
C1 C6 C23 119.89(18)
C12 C7 C18 119.9(2)
C11 C8 C20 120.40(18)
C17 C9 C42 120.69(17)
C19 C10 C26 120.92(16)
C8 C11 C26 120.35(16)
C7 C12 C15 120.05(18)
N4 C14 C4 124.08(18)
C12 C15 C33 120.5(2)
C1 C16 C30 120.54(18)
C9 C17 C24 120.30(14)
C7 C18 C36 120.44(19)
C10 C19 C24 121.80(16)
C8 C20 C25 121.47(17)
C4 C21 C56 118.88(17)
C6 C23 C39 120.49(17)
C17 C24 C41 119.08(15)
C17 C24 C19 122.06(15)
C41 C24 C19 118.86(16)
C20 C25 C34 118.04(14)
C20 C25 C43 122.56(13)
C34 C25 C43 119.15(13)
C11 C26 C34 119.11(16)
C11 C26 C10 121.56(16)
C34 C26 C10 119.33(16)
N3 C28 C55 123.36(15)
N3 C28 C29 117.20(13)
C55 C28 C29 119.29(15)
N1 C29 C37 122.92(14)
N1 C29 C28 112.81(12)
C37 C29 C28 124.22(13)
C16 C30 C39 119.87(17)
C37 C31 C51 121.18(13)
N4 C32 C56 122.64(15)
N4 C32 C38 117.50(13)
C56 C32 C38 119.79(14)
C15 C33 C36 120.26(18)
C25 C34 C26 119.91(14)
C25 C34 C41 120.63(13)
C26 C34 C41 119.46(14)
C33 C36 C18 118.77(15)
C33 C36 C44 123.02(14)
C18 C36 C44 118.20(14)
C31 C37 C52 119.39(12)
C31 C37 C29 124.28(13)
C52 C37 C29 116.23(13)
N2 C38 C52 122.90(14)
N2 C38 C32 113.17(12)
C52 C38 C32 123.93(12)
C23 C39 C30 119.01(14)
C23 C39 C45 118.34(13)
C30 C39 C45 122.53(14)
C52 C40 C49 121.44(13)
C46 C41 C24 120.28(14)
C46 C41 C34 120.48(12)
C24 C41 C34 119.24(14)
C46 C42 C9 121.22(15)
C45 C43 C50 119.50(12)
C45 C43 C25 123.24(13)
C50 C43 C25 117.14(12)
C50 C44 C49 119.16(12)
C50 C44 C36 121.04(12)
C49 C44 C36 119.57(12)
C43 C45 C51 119.33(13)
C43 C45 C39 120.02(12)
C51 C45 C39 120.63(12)
C42 C46 C41 118.15(13)
C42 C46 C50 122.14(13)
C41 C46 C50 119.37(13)
C40 C49 C44 121.75(13)
C40 C49 C51 118.71(12)
C44 C49 C51 119.51(12)
C44 C50 C43 119.44(12)
C44 C50 C46 123.51(13)
C43 C50 C46 117.00(12)
C31 C51 C45 121.50(13)
C31 C51 C49 119.15(13)
C45 C51 C49 119.09(12)
C40 C52 C37 119.87(13)
C40 C52 C38 123.38(13)
C37 C52 C38 116.74(12)
C5 C55 C28 118.7(2)
C21 C56 C32 119.01(17)
C29 N1 N2 120.62(12)
C38 N2 N1 120.41(12)
C28 N3 C3 116.69(16)
C14 N4 C32 117.01(15)

loop_
_geom_bond_atom_site_label_1
_geom_bond_atom_site_label_2
_geom_bond_distance
C1 C6 1.380(3)
C1 C16 1.381(3)
C2 C3 1.375(3)
C2 C5 1.385(3)
C3 N3 1.341(2)
C4 C21 1.369(3)
C4 C14 1.381(3)
C5 C55 1.375(3)
C6 C23 1.383(2)
C7 C12 1.378(3)
C7 C18 1.391(2)
C8 C11 1.369(3)
C8 C20 1.392(2)
C9 C17 1.372(3)
C9 C42 1.394(2)
C10 C19 1.334(3)
C10 C26 1.429(2)
C11 C26 1.402(3)
C12 C15 1.380(4)
C14 N4 1.332(2)
C15 C33 1.386(2)
C16 C30 1.381(2)
C17 C24 1.400(3)
C18 C36 1.399(2)
C19 C24 1.438(2)
C20 C25 1.392(2)
C21 C56 1.382(3)
C23 C39 1.396(2)
C24 C41 1.419(2)
C25 C34 1.413(2)
C25 C43 1.483(2)
C26 C34 1.420(2)
C28 N3 1.339(2)
C28 C55 1.390(2)
C28 C29 1.494(2)
C29 N1 1.3089(19)
C29 C37 1.4460(19)
C30 C39 1.396(2)
C31 C37 1.396(2)
C31 C51 1.4100(19)
C32 N4 1.339(2)
C32 C56 1.385(2)
C32 C38 1.487(2)
C33 C36 1.391(2)
C34 C41 1.431(2)
C36 C44 1.4928(19)
C37 C52 1.422(2)
C38 N2 1.3138(18)
C38 C52 1.4374(19)
C39 C45 1.4934(19)
C40 C52 1.3940(19)
C40 C49 1.4077(19)
C41 C46 1.4162(19)
C42 C46 1.390(2)
C43 C45 1.393(2)
C43 C50 1.4420(19)
C44 C50 1.3907(19)
C44 C49 1.4365(18)
C45 C51 1.4331(19)
C46 C50 1.4877(18)
C49 C51 1.4369(19)
N1 N2 1.3775(19)
